data_7214898
loop_
_publ_author_name
'Yufit, Dmitry S.'
'Zubatyuk, Roman'
'Shishkin, Oleg V.'
'Howard, Judith A. K.'

_publ_section_title
;
 Low-melting molecular complexes. Halogen bonds in molecular complexes of
 bromoform
;
_journal_issue 23
_journal_name_full CrystEngComm
_journal_page_first 8222
_journal_paper_doi 10.1039/c2ce26191j
_journal_volume 14
_journal_year 2012
_chemical_formula_moiety '0.5(C10 H18 Br6 O4)'
_chemical_formula_sum 'C5 H9 Br3 O2'
_chemical_formula_weight 340.85
_chemical_name_systematic
;
?
;
_space_group_crystal_system monoclinic
_space_group_IT_number 11
_space_group_name_Hall '-P 2yb'
_space_group_name_H-M_alt 'P 1 21/m 1'
_symmetry_space_group_name_Hall '-P 2yb'
_symmetry_space_group_name_H-M 'P 1 21/m 1'
_atom_sites_solution_hydrogens difmap
_atom_sites_solution_primary direct
_atom_sites_solution_secondary difmap
_audit_creation_date 2011-10-06
_audit_creation_method
;
Olex2 1.1-beta
(compiled 2011.09.28 svn.r2007, GUI svn.r3868)
;
_cell_angle_alpha 90.00
_cell_angle_beta 106.761(10)
_cell_angle_gamma 90.00
_cell_formula_units_Z 2
_cell_length_a 4.2028(4)
_cell_length_b 19.3569(18)
_cell_length_c 6.0247(5)
_cell_measurement_reflns_used 1246
_cell_measurement_temperature 200
_cell_measurement_theta_max 31.00
_cell_measurement_theta_min 3.53
_cell_volume 469.31(8)
_computing_cell_refinement 'SAINT v6.45A (Bruker, 2003)'
_computing_data_collection 'SMART v5.625 (Bruker, 2001)'
_computing_data_reduction 'SAINT v6.45A (Bruker, 2003)'
_computing_molecular_graphics
;
O. V. Dolomanov, L. J. Bourhis, R. J. Gildea, J. A. K. Howard and H. Puschmann,
OLEX2: a complete structure solution, refinement and analysis program.
J. Appl. Cryst. (2009). 42, 339-341.
;
_computing_publication_material
;
O. V. Dolomanov, L. J. Bourhis, R. J. Gildea, J. A. K. Howard and H. Puschmann,
OLEX2: a complete structure solution, refinement and analysis program.
J. Appl. Cryst. (2009). 42, 339-341.
;
_computing_structure_refinement
;
XL, G.M. Sheldrick, Acta Cryst.
(2008). A64, 112-122
;
_computing_structure_solution 'SHELXS-97 (Sheldrick, 1990)'
_diffrn_ambient_temperature 200
_diffrn_detector 'CCD area detector'
_diffrn_detector_area_resol_mean 5.6
_diffrn_detector_type 'Bruker SMART CCD 6000 area detector'
_diffrn_measured_fraction_theta_full 0.787
_diffrn_measured_fraction_theta_max 0.787
_diffrn_measurement_device 'three-circle diffractometer'
_diffrn_measurement_device_type 'Bruker SMART CCD 6000 area detector'
_diffrn_measurement_method '\w scans'
_diffrn_radiation_monochromator graphite
_diffrn_radiation_probe x-ray
_diffrn_radiation_type MoK\a
_diffrn_radiation_wavelength 0.71073
_diffrn_radiation_xray_symbol K-L~3~
_diffrn_reflns_av_R_equivalents 0.0179
_diffrn_reflns_av_unetI/netI 0.0165
_diffrn_reflns_limit_h_max 4
_diffrn_reflns_limit_h_min -5
_diffrn_reflns_limit_k_max 26
_diffrn_reflns_limit_k_min -26
_diffrn_reflns_limit_l_max 8
_diffrn_reflns_limit_l_min -6
_diffrn_reflns_number 4033
_diffrn_reflns_theta_full 29.46
_diffrn_reflns_theta_max 29.46
_diffrn_reflns_theta_min 2.10
_diffrn_source 'sealed X-ray tube'
_diffrn_source_current 30.0
_diffrn_source_power 1.5
_diffrn_source_target Mo
_diffrn_source_voltage 50.0
_exptl_absorpt_coefficient_mu 12.839
_exptl_absorpt_correction_T_max 0.1045
_exptl_absorpt_correction_T_min 0.0514
_exptl_absorpt_correction_type multi-scan
_exptl_absorpt_process_details
;
SADABS-2006/1 (Bruker,2006) was used for absorption correction.
R(int) was 0.0299 before and 0.0188 after correction.
The Ratio of minimum to maximum transmission is 0.4919.
The \l/2 correction factor is 0.0015.
;
_exptl_crystal_colour 'dull light colourless'
_exptl_crystal_colour_lustre dull
_exptl_crystal_colour_modifier light
_exptl_crystal_colour_primary colourless
_exptl_crystal_density_diffrn 2.412
_exptl_crystal_density_method 'not measured'
_exptl_crystal_description cylinder
_exptl_crystal_F_000 320
_exptl_crystal_size_max 0.5
_exptl_crystal_size_mid 0.3
_exptl_crystal_size_min 0.3
_refine_diff_density_max 0.466
_refine_diff_density_min -0.504
_refine_diff_density_rms 0.083
_refine_ls_extinction_coef 0.0212(16)
_refine_ls_extinction_expression Fc^*^=kFc[1+0.001xFc^2^\l^3^/sin(2\q)]^-1/4^
_refine_ls_extinction_method SHELXL
_refine_ls_goodness_of_fit_ref 1.069
_refine_ls_hydrogen_treatment refall
_refine_ls_matrix_type full
_refine_ls_number_parameters 66
_refine_ls_number_reflns 1055
_refine_ls_number_restraints 0
_refine_ls_restrained_S_all 1.069
_refine_ls_R_factor_all 0.0234
_refine_ls_R_factor_gt 0.0212
_refine_ls_shift/su_max 0.000
_refine_ls_shift/su_mean 0.000
_refine_ls_structure_factor_coef Fsqd
_refine_ls_weighting_details 'calc w=1/[\s^2^(Fo^2^)+(0.0250P)^2^+0.5000P] where P=(Fo^2^+2Fc^2^)/3'
_refine_ls_weighting_scheme calc
_refine_ls_wR_factor_gt 0.0506
_refine_ls_wR_factor_ref 0.0516
_reflns_number_gt 985
_reflns_number_total 1055
_reflns_threshold_expression >2sigma(I)
_cod_data_source_file c2ce26191j.txt
_cod_data_source_block III_200K_bfdo
_cod_original_cell_volume 469.31(7)
_cod_database_code 7214898

loop_
_space_group_symop_id
_space_group_symop_operation_xyz
1 'x, y, z'
2 '-x, y+1/2, -z'
3 '-x, -y, -z'
4 'x, -y-1/2, z'

loop_
_atom_site_label
_atom_site_type_symbol
_atom_site_fract_x
_atom_site_fract_y
_atom_site_fract_z
_atom_site_U_iso_or_equiv
_atom_site_adp_type
_atom_site_occupancy
_atom_site_symmetry_multiplicity
_atom_site_calc_flag
_atom_site_refinement_flags
O1 O -0.0290(5) 0.45632(9) 0.1821(4) 0.0334(4) Uani 1 1 d .
C1 C -0.0162(9) 0.42935(13) -0.0354(6) 0.0360(7) Uani 1 1 d .
C2 C 0.1556(8) 0.51948(14) 0.2279(5) 0.0345(7) Uani 1 1 d .
H1A H -0.152(10) 0.388(2) -0.065(7) 0.050(10) Uiso 1 1 d .
H1B H 0.205(8) 0.4201(18) -0.029(6) 0.032(8) Uiso 1 1 d .
H2A H 0.401(9) 0.5103(18) 0.253(6) 0.039(9) Uiso 1 1 d .
H2B H 0.132(10) 0.5388(19) 0.371(7) 0.053(11) Uiso 1 1 d .
Br1 Br 0.25383(8) 0.332092(12) 0.46431(5) 0.03398(13) Uani 1 1 d .
Br2 Br 0.42776(12) 0.2500 0.93925(7) 0.03782(15) Uani 1 2 d S
C1S C 0.4545(10) 0.2500 0.6257(7) 0.0262(7) Uiso 1 2 d S
H1S H 0.664(11) 0.2500 0.648(8) 0.025(10) Uiso 1 2 d S

loop_
_atom_site_aniso_label
_atom_site_aniso_U_11
_atom_site_aniso_U_22
_atom_site_aniso_U_33
_atom_site_aniso_U_23
_atom_site_aniso_U_13
_atom_site_aniso_U_12
O1 0.0478(12) 0.0242(8) 0.0343(10) 0.0066(7) 0.0216(10) 0.0011(8)
C1 0.0532(19) 0.0192(11) 0.0410(17) 0.0032(10) 0.0223(17) 0.0016(11)
C2 0.0469(19) 0.0270(12) 0.0329(16) 0.0005(10) 0.0166(16) -0.0018(11)
Br1 0.0514(2) 0.02146(13) 0.0325(2) 0.00365(9) 0.01757(18) 0.00185(10)
Br2 0.0599(3) 0.03060(19) 0.0268(2) 0.000 0.0185(2) 0.000

loop_
_atom_type_symbol
_atom_type_description
_atom_type_scat_dispersion_real
_atom_type_scat_dispersion_imag
_atom_type_scat_source
C C 0.0033 0.0016 'International Tables Vol C Tables 4.2.6.8 and 6.1.1.4'
H H 0.0000 0.0000 'International Tables Vol C Tables 4.2.6.8 and 6.1.1.4'
O O 0.0106 0.0060 'International Tables Vol C Tables 4.2.6.8 and 6.1.1.4'
Br Br -0.2901 2.4595 'International Tables Vol C Tables 4.2.6.8 and 6.1.1.4'

loop_
_geom_angle_atom_site_label_1
_geom_angle_atom_site_label_2
_geom_angle_atom_site_label_3
_geom_angle
_geom_angle_site_symmetry_1
_geom_angle_site_symmetry_3
C1 O1 C2 109.16(19) . .
C1 O1 H2B 159.5(8) . 3_566
C1 O1 Br1 96.55(14) . .
C2 O1 H2B 90.6(8) . 3_566
C2 O1 Br1 118.25(17) . .
H2B O1 Br1 68.5(8) 3_566 .
O1 C1 C2 110.9(2) . 3_565
O1 C1 H1A 107(2) . .
O1 C1 H1B 109(2) . .
C2 C1 H1A 109(2) 3_565 .
C2 C1 H1B 108(2) 3_565 .
H1A C1 H1B 112(3) . .
O1 C2 C1 110.1(3) . 3_565
O1 C2 H2A 111(2) . .
O1 C2 H2B 108(2) . .
C1 C2 H2A 113(2) 3_565 .
C1 C2 H2B 108(2) 3_565 .
H2A C2 H2B 107(3) . .
C1S Br1 O1 174.98(11) . .
Br1 C1S Br1 111.2(2) . 4_565
Br1 C1S H1S 111.2(14) . .
Br1 C1S H1S 111.2(14) 4_565 .
Br2 C1S Br1 110.76(12) . .
Br2 C1S Br1 110.76(12) . 4_565
Br2 C1S H1S 101(3) . .

loop_
_geom_bond_atom_site_label_1
_geom_bond_atom_site_label_2
_geom_bond_distance
_geom_bond_site_symmetry_2
O1 C1 1.426(3) .
O1 C2 1.431(3) .
O1 H2B 2.85(4) 3_566
O1 Br1 2.9868(19) .
C1 C2 1.509(4) 3_565
C1 H1A 0.97(4) .
C1 H1B 0.94(3) .
C2 C1 1.509(4) 3_565
C2 H2A 1.02(4) .
C2 H2B 0.97(4) .
Br1 C1S 1.926(2) .
Br2 C1S 1.925(4) .
C1S Br1 1.926(2) 4_565
C1S H1S 0.85(4) .
